data_7227293
loop_
_publ_author_name
'Mallia, Ajith R.'
'Ramakrishnan, Remya'
'Niyas, M. A.'
'Hariharan, Mahesh'

_publ_section_title
;
 Crystalline triphenylamine substituted arenes: solid state packing and
 luminescence properties
;
_journal_issue 5
_journal_name_full CrystEngComm
_journal_page_first 817
_journal_paper_doi 10.1039/C6CE02321E
_journal_volume 19
_journal_year 2017
_chemical_formula_moiety 'C28 H21 N'
_chemical_formula_sum 'C28 H21 N'
_chemical_formula_weight 371.46
_chemical_name_systematic
;
 ?
;
_space_group_IT_number 14
_symmetry_cell_setting monoclinic
_symmetry_space_group_name_Hall '-P 2yn'
_symmetry_space_group_name_H-M 'P 1 21/n 1'
_atom_sites_solution_hydrogens geom
_atom_sites_solution_primary direct
_atom_sites_solution_secondary difmap
_audit_creation_method SHELXL-97
_audit_update_record
;
2016-07-15 deposited with the CCDC.
2016-12-19 downloaded from the CCDC.
;
_cell_angle_alpha 90.00
_cell_angle_beta 100.3010(10)
_cell_angle_gamma 90.00
_cell_formula_units_Z 4
_cell_length_a 15.4053(3)
_cell_length_b 7.6463(2)
_cell_length_c 17.3621(4)
_cell_measurement_reflns_used 4833
_cell_measurement_temperature 296(2)
_cell_measurement_theta_max 28.15
_cell_measurement_theta_min 2.92
_cell_volume 2012.18(8)
_computing_cell_refinement 'Bruker SAINT'
_computing_data_collection 'Bruker APEX2'
_computing_data_reduction 'Bruker SAINT'
_computing_molecular_graphics 'Bruker SHELXTL'
_computing_publication_material 'Bruker SHELXTL'
_computing_structure_refinement 'SHELXL-97 (Sheldrick, 2008)'
_computing_structure_solution 'SHELXS-97 (Sheldrick, 2008)'
_diffrn_ambient_temperature 296(2)
_diffrn_measured_fraction_theta_full 0.972
_diffrn_measured_fraction_theta_max 0.972
_diffrn_measurement_device_type 'Bruker APEX-II CCD'
_diffrn_measurement_method '\f and \w scans'
_diffrn_radiation_monochromator graphite
_diffrn_radiation_source 'fine-focus sealed tube'
_diffrn_radiation_type MoK\a
_diffrn_radiation_wavelength 0.71073
_diffrn_reflns_av_R_equivalents 0.0330
_diffrn_reflns_av_sigmaI/netI 0.0329
_diffrn_reflns_limit_h_max 18
_diffrn_reflns_limit_h_min -18
_diffrn_reflns_limit_k_max 8
_diffrn_reflns_limit_k_min -8
_diffrn_reflns_limit_l_max 20
_diffrn_reflns_limit_l_min -20
_diffrn_reflns_number 13400
_diffrn_reflns_theta_full 24.71
_diffrn_reflns_theta_max 24.71
_diffrn_reflns_theta_min 1.63
_diffrn_standards_number 0
_exptl_absorpt_coefficient_mu 0.071
_exptl_absorpt_correction_T_max 0.9930
_exptl_absorpt_correction_T_min 0.9860
_exptl_absorpt_correction_type multi-scan
_exptl_absorpt_process_details sadabs
_exptl_crystal_colour colourless
_exptl_crystal_density_diffrn 1.226
_exptl_crystal_density_meas 1.225
_exptl_crystal_density_method 'not measured'
_exptl_crystal_description block
_exptl_crystal_F_000 784
_exptl_crystal_size_max 0.20
_exptl_crystal_size_mid 0.15
_exptl_crystal_size_min 0.10
_refine_diff_density_max 0.131
_refine_diff_density_min -0.138
_refine_diff_density_rms 0.035
_refine_ls_extinction_method none
_refine_ls_goodness_of_fit_ref 1.103
_refine_ls_hydrogen_treatment constr
_refine_ls_matrix_type full
_refine_ls_number_parameters 262
_refine_ls_number_reflns 3336
_refine_ls_number_restraints 0
_refine_ls_restrained_S_all 1.103
_refine_ls_R_factor_all 0.0713
_refine_ls_R_factor_gt 0.0472
_refine_ls_shift/su_max 0.000
_refine_ls_shift/su_mean 0.000
_refine_ls_structure_factor_coef Fsqd
_refine_ls_weighting_details 'calc w=1/[\s^2^(Fo^2^)+(0.0666P)^2^+0.2442P] where P=(Fo^2^+2Fc^2^)/3'
_refine_ls_weighting_scheme calc
_refine_ls_wR_factor_gt 0.1014
_refine_ls_wR_factor_ref 0.1266
_reflns_number_gt 2527
_reflns_number_total 3336
_reflns_threshold_expression >2\s(I)
_cod_data_source_file c6ce02321e2.cif
_cod_data_source_block new1
_cod_depositor_comments
;
The following automatic conversions were performed:

'_symmetry_cell_setting' value 'Monoclinic' changed to 'monoclinic'
according to
/usr/data/users/saulius/crontab/automatic-downloads/rss-feeds/RSC/lib/dictionaries/cif_core.dic
dictionary named 'cif_core.dic' version 2.4.2 from 2011-04-26.

Automatic conversion script
Id: cif_fix_values 4268 2015-11-12 08:31:59Z antanas 

 Adding full bibliography for 7227288--7227293.cif.
;
_cod_original_sg_symbol_Hall '-P 2yn '
_cod_original_sg_symbol_H-M 'P2(1)/n  '
_cod_database_code 7227293

loop_
_symmetry_equiv_pos_as_xyz
'x, y, z'
'-x+1/2, y+1/2, -z+1/2'
'-x, -y, -z'
'x-1/2, -y-1/2, z-1/2'

loop_
_atom_site_label
_atom_site_type_symbol
_atom_site_fract_x
_atom_site_fract_y
_atom_site_fract_z
_atom_site_U_iso_or_equiv
_atom_site_adp_type
_atom_site_occupancy
_atom_site_symmetry_multiplicity
_atom_site_calc_flag
_atom_site_refinement_flags
C1 C 0.34078(10) 0.4206(2) 0.59229(10) 0.0450(4) Uani 1 1 d .
C2 C 0.27844(10) 0.3178(2) 0.62464(9) 0.0399(4) Uani 1 1 d .
C3 C 0.18625(10) 0.3430(2) 0.60513(9) 0.0440(4) Uani 1 1 d .
H3 H 0.1640 0.4283 0.5687 0.053 Uiso 1 1 calc R
C4 C 0.12932(11) 0.2447(3) 0.63859(10) 0.0535(5) Uani 1 1 d .
H4 H 0.0689 0.2643 0.6252 0.064 Uiso 1 1 calc R
C5 C 0.16096(12) 0.1142(3) 0.69302(11) 0.0582(5) Uani 1 1 d .
H5 H 0.1218 0.0499 0.7168 0.070 Uiso 1 1 calc R
C6 C 0.24843(13) 0.0817(3) 0.71096(10) 0.0550(5) Uani 1 1 d .
H6 H 0.2686 -0.0074 0.7461 0.066 Uiso 1 1 calc R
C7 C 0.31000(11) 0.1802(2) 0.67758(9) 0.0460(4) Uani 1 1 d .
C8 C 0.40072(12) 0.1436(3) 0.69485(12) 0.0632(5) Uani 1 1 d .
H8 H 0.4213 0.0547 0.7299 0.076 Uiso 1 1 calc R
C9 C 0.45843(13) 0.2368(3) 0.66090(15) 0.0741(6) Uani 1 1 d .
H9 H 0.5182 0.2090 0.6713 0.089 Uiso 1 1 calc R
C10 C 0.42839(11) 0.3752(3) 0.61006(12) 0.0620(5) Uani 1 1 d .
H10 H 0.4691 0.4383 0.5876 0.074 Uiso 1 1 calc R
C11 C 0.31383(10) 0.5771(2) 0.54345(10) 0.0440(4) Uani 1 1 d .
C12 C 0.33820(10) 0.5988(2) 0.47050(10) 0.0471(4) Uani 1 1 d .
H12 H 0.3708 0.5117 0.4514 0.056 Uiso 1 1 calc R
C13 C 0.31510(10) 0.7463(2) 0.42614(10) 0.0476(4) Uani 1 1 d .
H13 H 0.3314 0.7562 0.3773 0.057 Uiso 1 1 calc R
C14 C 0.26792(10) 0.8806(2) 0.45320(9) 0.0431(4) Uani 1 1 d .
C15 C 0.24473(10) 0.8625(2) 0.52665(9) 0.0459(4) Uani 1 1 d .
H15 H 0.2143 0.9519 0.5465 0.055 Uiso 1 1 calc R
C16 C 0.26653(10) 0.7131(2) 0.57010(9) 0.0465(4) Uani 1 1 d .
H16 H 0.2493 0.7026 0.6185 0.056 Uiso 1 1 calc R
C17 C 0.16785(10) 1.1273(2) 0.40649(9) 0.0431(4) Uani 1 1 d .
C18 C 0.16457(12) 1.3067(3) 0.39560(11) 0.0560(5) Uani 1 1 d .
H18 H 0.2149 1.3664 0.3879 0.067 Uiso 1 1 calc R
C19 C 0.08739(14) 1.3976(3) 0.39608(13) 0.0719(6) Uani 1 1 d .
H19 H 0.0861 1.5180 0.3884 0.086 Uiso 1 1 calc R
C20 C 0.01259(13) 1.3127(3) 0.40769(13) 0.0737(6) Uani 1 1 d .
H20 H -0.0391 1.3748 0.4088 0.088 Uiso 1 1 calc R
C21 C 0.01482(11) 1.1356(3) 0.41767(11) 0.0641(6) Uani 1 1 d .
H21 H -0.0359 1.0773 0.4255 0.077 Uiso 1 1 calc R
C22 C 0.09103(11) 1.0418(3) 0.41639(10) 0.0529(5) Uani 1 1 d .
H22 H 0.0910 0.9209 0.4222 0.064 Uiso 1 1 calc R
C23 C 0.31488(10) 1.1065(2) 0.37062(9) 0.0459(4) Uani 1 1 d .
C24 C 0.39933(11) 1.1245(2) 0.41244(11) 0.0541(5) Uani 1 1 d .
H24 H 0.4124 1.0894 0.4645 0.065 Uiso 1 1 calc R
C25 C 0.46460(12) 1.1954(3) 0.37627(15) 0.0724(6) Uani 1 1 d .
H25 H 0.5219 1.2059 0.4039 0.087 Uiso 1 1 calc R
C26 C 0.44468(17) 1.2502(3) 0.29968(16) 0.0842(8) Uani 1 1 d .
H26 H 0.4883 1.2994 0.2758 0.101 Uiso 1 1 calc R
C27 C 0.36131(16) 1.2326(3) 0.25893(13) 0.0825(7) Uani 1 1 d .
H27 H 0.3479 1.2711 0.2074 0.099 Uiso 1 1 calc R
C28 C 0.29655(13) 1.1580(3) 0.29358(11) 0.0669(6) Uani 1 1 d .
H28 H 0.2401 1.1424 0.2647 0.080 Uiso 1 1 calc R
N1 N 0.24694(8) 1.0328(2) 0.40702(8) 0.0485(4) Uani 1 1 d .

loop_
_atom_site_aniso_label
_atom_site_aniso_U_11
_atom_site_aniso_U_22
_atom_site_aniso_U_33
_atom_site_aniso_U_23
_atom_site_aniso_U_13
_atom_site_aniso_U_12
C1 0.0495(9) 0.0343(11) 0.0526(9) -0.0036(8) 0.0136(7) 0.0019(7)
C2 0.0498(9) 0.0324(10) 0.0379(8) -0.0051(7) 0.0091(7) 0.0015(7)
C3 0.0500(9) 0.0391(11) 0.0429(9) 0.0002(7) 0.0080(7) 0.0017(7)
C4 0.0514(9) 0.0518(13) 0.0595(10) -0.0023(9) 0.0161(8) -0.0045(8)
C5 0.0707(12) 0.0526(13) 0.0563(11) 0.0029(9) 0.0245(9) -0.0093(9)
C6 0.0786(12) 0.0447(12) 0.0435(9) 0.0071(8) 0.0159(8) 0.0022(9)
C7 0.0599(10) 0.0356(10) 0.0425(9) -0.0021(7) 0.0090(7) 0.0042(7)
C8 0.0649(11) 0.0507(14) 0.0714(12) 0.0108(10) 0.0048(9) 0.0142(9)
C9 0.0516(11) 0.0602(16) 0.1090(17) 0.0104(13) 0.0104(11) 0.0156(9)
C10 0.0509(10) 0.0474(13) 0.0911(14) 0.0057(11) 0.0218(9) 0.0018(8)
C11 0.0460(8) 0.0348(10) 0.0529(9) -0.0007(8) 0.0135(7) -0.0042(7)
C12 0.0493(9) 0.0380(11) 0.0584(10) -0.0049(8) 0.0219(8) -0.0032(7)
C13 0.0545(9) 0.0453(12) 0.0477(9) -0.0016(8) 0.0217(7) -0.0068(8)
C14 0.0453(8) 0.0389(11) 0.0466(9) 0.0024(8) 0.0122(7) -0.0053(7)
C15 0.0562(9) 0.0369(11) 0.0472(9) -0.0006(8) 0.0164(7) 0.0028(7)
C16 0.0587(9) 0.0401(11) 0.0439(9) 0.0012(8) 0.0180(7) 0.0015(8)
C17 0.0456(8) 0.0434(11) 0.0404(8) 0.0018(8) 0.0077(7) -0.0020(7)
C18 0.0569(10) 0.0472(13) 0.0643(11) 0.0064(9) 0.0123(8) -0.0048(8)
C19 0.0794(14) 0.0523(15) 0.0847(15) 0.0145(11) 0.0168(11) 0.0139(11)
C20 0.0594(12) 0.0796(19) 0.0830(15) 0.0138(13) 0.0154(10) 0.0197(11)
C21 0.0452(10) 0.0776(17) 0.0693(12) 0.0066(11) 0.0102(8) -0.0029(9)
C22 0.0523(10) 0.0503(13) 0.0567(10) 0.0007(9) 0.0112(8) -0.0076(8)
C23 0.0505(9) 0.0403(11) 0.0501(9) 0.0030(8) 0.0176(7) -0.0038(7)
C24 0.0556(10) 0.0400(12) 0.0672(11) 0.0024(9) 0.0124(8) -0.0028(8)
C25 0.0516(10) 0.0514(14) 0.1177(19) -0.0060(13) 0.0245(11) -0.0099(9)
C26 0.0891(16) 0.0666(17) 0.1130(19) 0.0092(14) 0.0622(15) -0.0124(12)
C27 0.0967(17) 0.088(2) 0.0731(14) 0.0185(13) 0.0421(13) -0.0046(13)
C28 0.0690(12) 0.0785(17) 0.0559(11) 0.0134(11) 0.0185(9) -0.0076(10)
N1 0.0489(8) 0.0451(10) 0.0547(8) 0.0130(7) 0.0178(6) 0.0003(6)

loop_
_atom_type_symbol
_atom_type_description
_atom_type_scat_dispersion_real
_atom_type_scat_dispersion_imag
_atom_type_scat_source
C C 0.0033 0.0016 'International Tables Vol C Tables 4.2.6.8 and 6.1.1.4'
H H 0.0000 0.0000 'International Tables Vol C Tables 4.2.6.8 and 6.1.1.4'
N N 0.0061 0.0033 'International Tables Vol C Tables 4.2.6.8 and 6.1.1.4'

loop_
_geom_angle_atom_site_label_1
_geom_angle_atom_site_label_2
_geom_angle_atom_site_label_3
_geom_angle
C10 C1 C2 118.32(16)
C10 C1 C11 119.70(15)
C2 C1 C11 121.93(13)
C3 C2 C7 117.91(15)
C3 C2 C1 123.18(15)
C7 C2 C1 118.90(14)
C4 C3 C2 121.26(16)
C4 C3 H3 119.4
C2 C3 H3 119.4
C3 C4 C5 120.54(16)
C3 C4 H4 119.7
C5 C4 H4 119.7
C6 C5 C4 119.93(16)
C6 C5 H5 120.0
C4 C5 H5 120.0
C5 C6 C7 121.50(17)
C5 C6 H6 119.2
C7 C6 H6 119.2
C8 C7 C6 121.43(17)
C8 C7 C2 119.80(16)
C6 C7 C2 118.76(15)
C9 C8 C7 120.55(18)
C9 C8 H8 119.7
C7 C8 H8 119.7
C8 C9 C10 120.17(17)
C8 C9 H9 119.9
C10 C9 H9 119.9
C1 C10 C9 122.15(17)
C1 C10 H10 118.9
C9 C10 H10 118.9
C12 C11 C16 117.01(16)
C12 C11 C1 121.49(15)
C16 C11 C1 121.43(14)
C13 C12 C11 121.42(15)
C13 C12 H12 119.3
C11 C12 H12 119.3
C12 C13 C14 121.04(15)
C12 C13 H13 119.5
C14 C13 H13 119.5
C13 C14 C15 118.19(16)
C13 C14 N1 119.76(14)
C15 C14 N1 122.02(15)
C16 C15 C14 120.48(15)
C16 C15 H15 119.8
C14 C15 H15 119.8
C15 C16 C11 121.82(14)
C15 C16 H16 119.1
C11 C16 H16 119.1
C18 C17 C22 118.15(16)
C18 C17 N1 121.12(15)
C22 C17 N1 120.73(17)
C19 C18 C17 120.62(18)
C19 C18 H18 119.7
C17 C18 H18 119.7
C20 C19 C18 120.8(2)
C20 C19 H19 119.6
C18 C19 H19 119.6
C21 C20 C19 119.12(19)
C21 C20 H20 120.4
C19 C20 H20 120.4
C20 C21 C22 121.07(19)
C20 C21 H21 119.5
C22 C21 H21 119.5
C21 C22 C17 120.3(2)
C21 C22 H22 119.9
C17 C22 H22 119.9
C28 C23 C24 119.61(16)
C28 C23 N1 120.21(15)
C24 C23 N1 120.17(15)
C23 C24 C25 119.52(19)
C23 C24 H24 120.2
C25 C24 H24 120.2
C26 C25 C24 120.1(2)
C26 C25 H25 119.9
C24 C25 H25 119.9
C27 C26 C25 120.02(18)
C27 C26 H26 120.0
C25 C26 H26 120.0
C26 C27 C28 120.3(2)
C26 C27 H27 119.8
C28 C27 H27 119.8
C23 C28 C27 120.3(2)
C23 C28 H28 119.8
C27 C28 H28 119.8
C17 N1 C14 122.11(12)
C17 N1 C23 119.56(14)
C14 N1 C23 117.51(13)

loop_
_geom_bond_atom_site_label_1
_geom_bond_atom_site_label_2
_geom_bond_distance
C1 C10 1.374(2)
C1 C2 1.431(2)
C1 C11 1.483(2)
C2 C3 1.413(2)
C2 C7 1.424(2)
C3 C4 1.362(2)
C3 H3 0.9300
C4 C5 1.401(3)
C4 H4 0.9300
C5 C6 1.351(3)
C5 H5 0.9300
C6 C7 1.414(2)
C6 H6 0.9300
C7 C8 1.404(2)
C8 C9 1.354(3)
C8 H8 0.9300
C9 C10 1.402(3)
C9 H9 0.9300
C10 H10 0.9300
C11 C12 1.394(2)
C11 C16 1.395(2)
C12 C13 1.376(2)
C12 H12 0.9300
C13 C14 1.388(2)
C13 H13 0.9300
C14 C15 1.391(2)
C14 N1 1.418(2)
C15 C16 1.377(2)
C15 H15 0.9300
C16 H16 0.9300
C17 C18 1.384(3)
C17 C22 1.389(2)
C17 N1 1.415(2)
C18 C19 1.379(3)
C18 H18 0.9300
C19 C20 1.369(3)
C19 H19 0.9300
C20 C21 1.364(3)
C20 H20 0.9300
C21 C22 1.379(3)
C21 H21 0.9300
C22 H22 0.9300
C23 C28 1.374(2)
C23 C24 1.379(2)
C23 N1 1.4312(19)
C24 C25 1.387(3)
C24 H24 0.9300
C25 C26 1.376(3)
C25 H25 0.9300
C26 C27 1.358(3)
C26 H26 0.9300
C27 C28 1.378(3)
C27 H27 0.9300
C28 H28 0.9300

loop_
_geom_torsion_atom_site_label_1
_geom_torsion_atom_site_label_2
_geom_torsion_atom_site_label_3
_geom_torsion_atom_site_label_4
_geom_torsion
C10 C1 C2 C3 -174.44(16)
C11 C1 C2 C3 8.1(2)
C10 C1 C2 C7 3.9(2)
C11 C1 C2 C7 -173.52(15)
C7 C2 C3 C4 3.1(2)
C1 C2 C3 C4 -178.56(16)
C2 C3 C4 C5 -0.6(3)
C3 C4 C5 C6 -1.9(3)
C4 C5 C6 C7 1.8(3)
C5 C6 C7 C8 -178.47(18)
C5 C6 C7 C2 0.8(3)
C3 C2 C7 C8 176.10(16)
C1 C2 C7 C8 -2.3(2)
C3 C2 C7 C6 -3.1(2)
C1 C2 C7 C6 178.44(14)
C6 C7 C8 C9 178.46(19)
C2 C7 C8 C9 -0.7(3)
C7 C8 C9 C10 2.2(3)
C2 C1 C10 C9 -2.6(3)
C11 C1 C10 C9 174.92(19)
C8 C9 C10 C1 -0.5(3)
C10 C1 C11 C12 53.7(2)
C2 C1 C11 C12 -128.88(17)
C10 C1 C11 C16 -123.18(19)
C2 C1 C11 C16 54.2(2)
C16 C11 C12 C13 -1.2(2)
C1 C11 C12 C13 -178.27(15)
C11 C12 C13 C14 1.2(3)
C12 C13 C14 C15 0.2(2)
C12 C13 C14 N1 178.46(14)
C13 C14 C15 C16 -1.5(2)
N1 C14 C15 C16 -179.69(15)
C14 C15 C16 C11 1.4(3)
C12 C11 C16 C15 -0.1(2)
C1 C11 C16 C15 176.98(15)
C22 C17 C18 C19 1.2(3)
N1 C17 C18 C19 -179.26(16)
C17 C18 C19 C20 0.3(3)
C18 C19 C20 C21 -1.0(3)
C19 C20 C21 C22 0.1(3)
C20 C21 C22 C17 1.4(3)
C18 C17 C22 C21 -2.0(3)
N1 C17 C22 C21 178.43(15)
C28 C23 C24 C25 0.3(3)
N1 C23 C24 C25 179.72(17)
C23 C24 C25 C26 1.2(3)
C24 C25 C26 C27 -1.0(4)
C25 C26 C27 C28 -0.8(4)
C24 C23 C28 C27 -2.1(3)
N1 C23 C28 C27 178.5(2)
C26 C27 C28 C23 2.4(4)
C18 C17 N1 C14 148.03(17)
C22 C17 N1 C14 -32.4(2)
C18 C17 N1 C23 -21.4(2)
C22 C17 N1 C23 158.16(15)
C13 C14 N1 C17 146.64(16)
C15 C14 N1 C17 -35.2(2)
C13 C14 N1 C23 -43.7(2)
C15 C14 N1 C23 134.47(16)
C28 C23 N1 C17 -55.3(2)
C24 C23 N1 C17 125.32(18)
C28 C23 N1 C14 134.77(19)
C24 C23 N1 C14 -44.6(2)
